data_2233775
loop_
_publ_author_name
'Moumou, Mohamed'
'Benharref, Ahmed'
'Daran, Jean-Claude'
'Mellouki, Fouad'
'Berraho, Moha'

_publ_section_title
;
 9\a-Hydroxy-12-{[4-(4-methoxyphenyl)piperazin-1-yl]methyl}-4,8-dimethyl-3,14-dioxatricyclo[9.3.0.0^2,4^]tetradec-7-en-13-one
;
_journal_coeditor_code DS2172
_journal_issue 3
_journal_name_full 'Acta Crystallographica Section E'
_journal_page_first o589
_journal_page_last o590
_journal_paper_doi 10.1107/S1600536812003662
_journal_volume 68
_journal_year 2012
_chemical_formula_iupac 'C26 H36 N2 O5'
_chemical_formula_moiety 'C26 H36 N2 O5'
_chemical_formula_sum 'C26 H36 N2 O5'
_chemical_formula_weight 456.57
_chemical_name_systematic
;
9\a-Hydroxy-12-{[4-(4-methoxyphenyl)piperazin-1-yl]methyl}-4,8-dimethyl-
3,14-dioxatricyclo[9.3.0.0^2,4^]tetradec-7-en-13-one
;
_space_group_IT_number 19
_symmetry_cell_setting orthorhombic
_symmetry_space_group_name_Hall 'P 2ac 2ab'
_symmetry_space_group_name_H-M 'P 21 21 21'
_atom_sites_solution_hydrogens geom
_atom_sites_solution_primary direct
_atom_sites_solution_secondary difmap
_audit_creation_method SHELXL97
_cell_angle_alpha 90.00
_cell_angle_beta 90.00
_cell_angle_gamma 90.00
_cell_formula_units_Z 4
_cell_length_a 6.7066(7)
_cell_length_b 11.9033(11)
_cell_length_c 30.322(4)
_cell_measurement_reflns_used 14543
_cell_measurement_temperature 180(2)
_cell_measurement_theta_max 26.4
_cell_measurement_theta_min 3.1
_cell_volume 2420.6(5)
_computing_cell_refinement 'CrysAlis PRO (Agilent, 2010)'
_computing_data_collection 'CrysAlis PRO (Agilent, 2010)'
_computing_data_reduction 'CrysAlis PRO (Agilent, 2010)'
_computing_molecular_graphics
;
ORTEP-3 for Windows (Farrugia, 1997)and PLATON (Spek, 2009)
;
_computing_publication_material 'WinGX (Farrugia, 1999)'
_computing_structure_refinement 'SHELXL97 (Sheldrick, 2008)'
_computing_structure_solution 'SHELXS97 (Sheldrick, 2008)'
_diffrn_ambient_temperature 180(2)
_diffrn_detector_area_resol_mean 8.2632
_diffrn_measured_fraction_theta_full 0.998
_diffrn_measurement_device_type 'Agilent Xcalibur Sapphire1 (long nozzle)'
_diffrn_measurement_method \w
_diffrn_radiation_monochromator graphite
_diffrn_radiation_source 'fine-focus sealed tube'
_diffrn_radiation_type MoK\a
_diffrn_radiation_wavelength 0.71073
_diffrn_reflns_av_R_equivalents 0.0554
_diffrn_reflns_av_sigmaI/netI 0.0712
_diffrn_reflns_limit_h_max 8
_diffrn_reflns_limit_h_min -8
_diffrn_reflns_limit_k_max 14
_diffrn_reflns_limit_k_min -14
_diffrn_reflns_limit_l_max 37
_diffrn_reflns_limit_l_min -37
_diffrn_reflns_number 14543
_diffrn_reflns_theta_full 26.37
_diffrn_reflns_theta_max 26.37
_diffrn_reflns_theta_min 3.11
_exptl_absorpt_coefficient_mu 0.086
_exptl_absorpt_correction_T_max 1.00000
_exptl_absorpt_correction_T_min 0.73207
_exptl_absorpt_correction_type multi-scan
_exptl_absorpt_process_details '(CrysAlis PRO; Agilent, 2010)'
_exptl_crystal_colour colourless
_exptl_crystal_density_diffrn 1.253
_exptl_crystal_density_method 'not measured'
_exptl_crystal_description platelet
_exptl_crystal_F_000 984
_exptl_crystal_size_max 0.326
_exptl_crystal_size_mid 0.169
_exptl_crystal_size_min 0.035
_refine_diff_density_max 0.252
_refine_diff_density_min -0.225
_refine_ls_extinction_coef 0.0073(12)
_refine_ls_extinction_expression Fc^*^=kFc[1+0.001xFc^2^\l^3^/sin(2\q)]^-1/4^
_refine_ls_extinction_method 'SHELXL97 (Sheldrick, 2008)'
_refine_ls_goodness_of_fit_ref 1.036
_refine_ls_hydrogen_treatment constr
_refine_ls_matrix_type full
_refine_ls_number_parameters 303
_refine_ls_number_reflns 4925
_refine_ls_number_restraints 0
_refine_ls_restrained_S_all 1.036
_refine_ls_R_factor_all 0.0821
_refine_ls_R_factor_gt 0.0548
_refine_ls_shift/su_max 0.001
_refine_ls_shift/su_mean 0.000
_refine_ls_structure_factor_coef Fsqd
_refine_ls_weighting_details 'calc w = 1/[\s^2^(Fo^2^)+(0.0567P)^2^+0.0000P] where P=(Fo^2^+2Fc^2^)/3'
_refine_ls_weighting_scheme calc
_refine_ls_wR_factor_gt 0.1160
_refine_ls_wR_factor_ref 0.1302
_reflns_number_gt 3663
_reflns_number_total 4925
_reflns_threshold_expression I>2\s(I)
_cod_data_source_file ds2172.cif
_cod_data_source_block I
_cod_original_cell_volume 2420.6(4)
_cod_database_code 2233775
_cod_database_fobs_code 2233775

loop_
_symmetry_equiv_pos_as_xyz
'x, y, z'
'-x+1/2, -y, z+1/2'
'-x, y+1/2, -z+1/2'
'x+1/2, -y+1/2, -z'

loop_
_atom_site_type_symbol
_atom_site_label
_atom_site_fract_x
_atom_site_fract_y
_atom_site_fract_z
_atom_site_U_iso_or_equiv
_atom_site_adp_type
_atom_site_calc_flag
_atom_site_refinement_flags
_atom_site_occupancy
_atom_site_symmetry_multiplicity
C C1 0.4429(4) 0.9320(2) 0.06430(8) 0.0236(6) Uani d . 1 1
H H1 0.5156 0.9747 0.0877 0.028 Uiso calc R 1 1
C C2 0.3207(4) 1.0088(2) 0.03673(9) 0.0276(6) Uani d . 1 1
H H2 0.2198 0.9692 0.0181 0.033 Uiso calc R 1 1
C C4 0.2646(4) 1.1235(2) 0.04810(10) 0.0328(7) Uani d . 1 1
C C5 0.0642(5) 1.1608(2) 0.03175(11) 0.0440(8) Uani d . 1 1
H H5A 0.0334 1.1215 0.0038 0.053 Uiso calc R 1 1
H H5B 0.0681 1.2425 0.0256 0.053 Uiso calc R 1 1
C C6 -0.1006(5) 1.1365(3) 0.06533(12) 0.0500(9) Uani d . 1 1
H H6A -0.0928 1.1917 0.0897 0.060 Uiso calc R 1 1
H H6B -0.2323 1.1447 0.0510 0.060 Uiso calc R 1 1
C C7 -0.0803(4) 1.0198(2) 0.08363(11) 0.0377(7) Uani d . 1 1
H H7 -0.1012 0.9598 0.0635 0.045 Uiso calc R 1 1
C C8 -0.0368(5) 0.9912(3) 0.12466(10) 0.0396(8) Uani d . 1 1
C C9 0.0201(4) 0.8728(3) 0.13688(10) 0.0382(7) Uani d . 1 1
H H9 -0.0145 0.8614 0.1686 0.046 Uiso calc R 1 1
C C10 0.2457(4) 0.8572(2) 0.13205(9) 0.0306(6) Uani d . 1 1
H H10A 0.2871 0.7920 0.1502 0.037 Uiso calc R 1 1
H H10B 0.3133 0.9245 0.1440 0.037 Uiso calc R 1 1
C C11 0.3171(4) 0.8384(2) 0.08456(8) 0.0227(6) Uani d . 1 1
H H11 0.1959 0.8291 0.0657 0.027 Uiso calc R 1 1
C C12 0.4457(4) 0.7345(2) 0.07835(8) 0.0243(6) Uani d . 1 1
H H12 0.5218 0.7194 0.1061 0.029 Uiso calc R 1 1
C C13 0.5872(4) 0.7650(2) 0.04265(9) 0.0266(6) Uani d . 1 1
C C15 0.3307(4) 0.6301(2) 0.06537(9) 0.0288(6) Uani d . 1 1
H H15A 0.2635 0.6437 0.0368 0.035 Uiso calc R 1 1
H H15B 0.4256 0.5673 0.0612 0.035 Uiso calc R 1 1
C C16 0.2748(4) 0.5460(2) 0.13653(9) 0.0309(7) Uani d . 1 1
H H16A 0.3659 0.6011 0.1504 0.037 Uiso calc R 1 1
H H16B 0.3552 0.4806 0.1271 0.037 Uiso calc R 1 1
C C17 0.1246(4) 0.5089(3) 0.16934(9) 0.0358(7) Uani d . 1 1
H H17A 0.1933 0.4746 0.1949 0.043 Uiso calc R 1 1
H H17B 0.0488 0.5749 0.1800 0.043 Uiso calc R 1 1
C C18 -0.1058(4) 0.4730(2) 0.11077(9) 0.0327(7) Uani d . 1 1
H H18A -0.1952 0.5357 0.1190 0.039 Uiso calc R 1 1
H H18B -0.1878 0.4138 0.0967 0.039 Uiso calc R 1 1
C C19 0.0472(4) 0.5141(2) 0.07857(9) 0.0328(7) Uani d . 1 1
H H19A 0.1264 0.4495 0.0678 0.039 Uiso calc R 1 1
H H19B -0.0213 0.5480 0.0529 0.039 Uiso calc R 1 1
C C20 -0.1351(4) 0.3686(2) 0.18020(9) 0.0271(6) Uani d . 1 1
C C21 -0.0596(5) 0.3360(2) 0.22117(9) 0.0383(7) Uani d . 1 1
H H21 0.0699 0.3598 0.2297 0.046 Uiso calc R 1 1
C C22 -0.1693(5) 0.2703(3) 0.24923(10) 0.0429(8) Uani d . 1 1
H H22 -0.1147 0.2493 0.2769 0.051 Uiso calc R 1 1
C C23 -0.3549(5) 0.2348(3) 0.23802(10) 0.0413(8) Uani d . 1 1
C C24 -0.4336(5) 0.2676(3) 0.19821(11) 0.0467(8) Uani d . 1 1
H H24 -0.5644 0.2447 0.1902 0.056 Uiso calc R 1 1
C C25 -0.3234(4) 0.3338(3) 0.16971(10) 0.0387(7) Uani d . 1 1
H H25 -0.3798 0.3555 0.1423 0.046 Uiso calc R 1 1
C C26 0.3438(5) 1.1828(3) 0.08780(12) 0.0526(10) Uani d . 1 1
H H26A 0.4715 1.1494 0.0964 0.079 Uiso calc R 1 1
H H26B 0.2485 1.1756 0.1121 0.079 Uiso calc R 1 1
H H26C 0.3634 1.2625 0.0809 0.079 Uiso calc R 1 1
C C27 -0.0231(7) 1.0695(3) 0.16314(13) 0.0744(13) Uani d . 1 1
H H27A -0.0360 1.1472 0.1528 0.112 Uiso calc R 1 1
H H27B 0.1062 1.0598 0.1777 0.112 Uiso calc R 1 1
H H27C -0.1304 1.0527 0.1841 0.112 Uiso calc R 1 1
C C28 -0.6231(7) 0.1128(6) 0.2554(2) 0.134(3) Uani d . 1 1
H H28A -0.7310 0.1678 0.2527 0.201 Uiso calc R 1 1
H H28B -0.6591 0.0564 0.2776 0.201 Uiso calc R 1 1
H H28C -0.6019 0.0758 0.2269 0.201 Uiso calc R 1 1
N N1 0.1814(3) 0.59719(17) 0.09797(7) 0.0254(5) Uani d . 1 1
N N2 -0.0123(3) 0.42794(18) 0.15021(7) 0.0286(5) Uani d . 1 1
O O3 0.4135(3) 1.10270(15) 0.01501(7) 0.0388(5) Uani d . 1 1
O O4 -0.0873(3) 0.79295(17) 0.11206(8) 0.0440(6) Uani d . 1 1
H H4 -0.0112 0.7400 0.1049 0.066 Uiso calc R 1 1
O O5 -0.4482(4) 0.1672(2) 0.26829(8) 0.0655(8) Uani d . 1 1
O O12 0.6957(3) 0.70592(16) 0.02200(7) 0.0392(5) Uani d . 1 1
O O14 0.5817(3) 0.87658(14) 0.03489(6) 0.0277(4) Uani d . 1 1

loop_
_atom_site_aniso_label
_atom_site_aniso_U_11
_atom_site_aniso_U_22
_atom_site_aniso_U_33
_atom_site_aniso_U_12
_atom_site_aniso_U_13
_atom_site_aniso_U_23
C1 0.0273(14) 0.0170(13) 0.0264(13) 0.0045(11) 0.0020(12) -0.0043(11)
C2 0.0301(14) 0.0167(12) 0.0360(15) -0.0029(12) -0.0034(13) 0.0024(13)
C4 0.0362(15) 0.0138(13) 0.0484(18) 0.0002(12) -0.0031(14) -0.0001(13)
C5 0.0467(18) 0.0231(15) 0.062(2) 0.0085(14) -0.0062(17) 0.0091(15)
C6 0.0412(18) 0.0364(18) 0.072(2) 0.0170(16) -0.0093(18) 0.0051(18)
C7 0.0255(14) 0.0313(16) 0.056(2) 0.0021(14) -0.0035(15) -0.0011(15)
C8 0.0371(17) 0.0342(17) 0.0476(19) 0.0160(15) 0.0053(15) -0.0058(15)
C9 0.0415(17) 0.0354(16) 0.0377(16) 0.0084(14) 0.0085(15) -0.0036(15)
C10 0.0373(15) 0.0254(15) 0.0292(15) 0.0072(13) 0.0056(13) 0.0000(13)
C11 0.0273(13) 0.0154(12) 0.0254(13) 0.0033(11) -0.0001(11) -0.0005(11)
C12 0.0321(14) 0.0164(13) 0.0243(13) 0.0055(11) 0.0037(12) -0.0002(11)
C13 0.0318(14) 0.0178(13) 0.0301(15) 0.0059(12) 0.0005(13) -0.0005(12)
C15 0.0411(15) 0.0178(13) 0.0275(14) 0.0053(13) 0.0049(13) 0.0000(12)
C16 0.0339(16) 0.0270(15) 0.0319(15) -0.0020(12) -0.0040(13) 0.0092(13)
C17 0.0423(17) 0.0355(16) 0.0294(15) -0.0113(14) -0.0069(14) 0.0075(13)
C18 0.0419(17) 0.0257(14) 0.0304(15) -0.0056(13) -0.0096(14) 0.0057(12)
C19 0.0479(17) 0.0237(14) 0.0269(14) -0.0051(14) -0.0052(14) 0.0025(12)
C20 0.0375(15) 0.0154(12) 0.0283(14) 0.0028(11) -0.0006(12) -0.0014(11)
C21 0.0473(18) 0.0352(17) 0.0325(15) -0.0144(15) -0.0045(15) 0.0053(14)
C22 0.059(2) 0.0404(18) 0.0295(15) -0.0120(17) -0.0055(16) 0.0058(15)
C23 0.0438(18) 0.0407(18) 0.0395(18) -0.0049(15) 0.0043(15) 0.0094(15)
C24 0.0338(16) 0.048(2) 0.058(2) -0.0046(16) -0.0044(16) 0.0198(17)
C25 0.0367(16) 0.0369(17) 0.0425(17) 0.0059(15) -0.0034(14) 0.0138(15)
C26 0.056(2) 0.0249(16) 0.077(3) 0.0041(16) -0.0127(19) -0.0184(17)
C27 0.103(3) 0.056(2) 0.064(2) 0.039(2) -0.001(2) -0.022(2)
C28 0.076(3) 0.183(6) 0.143(5) -0.071(4) -0.035(3) 0.119(5)
N1 0.0358(13) 0.0180(11) 0.0223(11) -0.0021(10) -0.0044(10) 0.0038(9)
N2 0.0372(13) 0.0231(11) 0.0255(12) -0.0044(10) -0.0039(11) 0.0039(10)
O3 0.0443(11) 0.0162(9) 0.0558(13) -0.0018(9) 0.0035(11) 0.0104(9)
O4 0.0342(12) 0.0337(12) 0.0640(14) -0.0016(10) 0.0071(11) 0.0012(11)
O5 0.0575(15) 0.0798(19) 0.0593(15) -0.0293(15) -0.0015(13) 0.0339(15)
O12 0.0498(13) 0.0286(10) 0.0390(12) 0.0102(10) 0.0163(10) -0.0017(9)
O14 0.0314(10) 0.0177(9) 0.0341(10) 0.0027(8) 0.0081(9) 0.0003(8)

loop_
_atom_type_symbol
_atom_type_description
_atom_type_scat_dispersion_real
_atom_type_scat_dispersion_imag
_atom_type_scat_source
C C 0.0033 0.0000 'International Tables Vol C Tables 4.2.6.8 and 6.1.1.4'
H H 0.0000 0.0000 'International Tables Vol C Tables 4.2.6.8 and 6.1.1.4'
N N 0.0061 0.0000 'International Tables Vol C Tables 4.2.6.8 and 6.1.1.4'
O O 0.0106 0.0000 'International Tables Vol C Tables 4.2.6.8 and 6.1.1.4'

loop_
_diffrn_measured_fraction_theta_max
0.998

loop_
_geom_angle_atom_site_label_1
_geom_angle_atom_site_label_2
_geom_angle_atom_site_label_3
_geom_angle
O14 C1 C2 106.8(2)
O14 C1 C11 105.74(18)
C2 C1 C11 111.8(2)
O14 C1 H1 110.8
C2 C1 H1 110.8
C11 C1 H1 110.8
O3 C2 C4 59.49(17)
O3 C2 C1 119.8(2)
C4 C2 C1 125.9(2)
O3 C2 H2 113.6
C4 C2 H2 113.6
C1 C2 H2 113.6
O3 C4 C2 59.63(17)
O3 C4 C26 113.4(3)
C2 C4 C26 122.8(3)
O3 C4 C5 116.3(2)
C2 C4 C5 115.5(3)
C26 C4 C5 116.4(3)
C4 C5 C6 111.8(3)
C4 C5 H5A 109.3
C6 C5 H5A 109.3
C4 C5 H5B 109.3
C6 C5 H5B 109.3
H5A C5 H5B 107.9
C7 C6 C5 110.8(3)
C7 C6 H6A 109.5
C5 C6 H6A 109.5
C7 C6 H6B 109.5
C5 C6 H6B 109.5
H6A C6 H6B 108.1
C8 C7 C6 127.2(3)
C8 C7 H7 116.4
C6 C7 H7 116.4
C7 C8 C27 126.0(3)
C7 C8 C9 121.9(3)
C27 C8 C9 112.0(3)
O4 C9 C8 111.7(3)
O4 C9 C10 111.8(2)
C8 C9 C10 109.9(3)
O4 C9 H9 107.7
C8 C9 H9 107.7
C10 C9 H9 107.7
C9 C10 C11 114.6(2)
C9 C10 H10A 108.6
C11 C10 H10A 108.6
C9 C10 H10B 108.6
C11 C10 H10B 108.6
H10A C10 H10B 107.6
C12 C11 C1 103.3(2)
C12 C11 C10 114.3(2)
C1 C11 C10 116.4(2)
C12 C11 H11 107.5
C1 C11 H11 107.5
C10 C11 H11 107.5
C13 C12 C15 109.7(2)
C13 C12 C11 104.7(2)
C15 C12 C11 114.2(2)
C13 C12 H12 109.4
C15 C12 H12 109.4
C11 C12 H12 109.4
O12 C13 O14 120.4(2)
O12 C13 C12 129.1(2)
O14 C13 C12 110.5(2)
N1 C15 C12 113.2(2)
N1 C15 H15A 108.9
C12 C15 H15A 108.9
N1 C15 H15B 108.9
C12 C15 H15B 108.9
H15A C15 H15B 107.8
N1 C16 C17 111.7(2)
N1 C16 H16A 109.3
C17 C16 H16A 109.3
N1 C16 H16B 109.3
C17 C16 H16B 109.3
H16A C16 H16B 107.9
N2 C17 C16 111.0(2)
N2 C17 H17A 109.4
C16 C17 H17A 109.4
N2 C17 H17B 109.4
C16 C17 H17B 109.4
H17A C17 H17B 108.0
N2 C18 C19 111.2(2)
N2 C18 H18A 109.4
C19 C18 H18A 109.4
N2 C18 H18B 109.4
C19 C18 H18B 109.4
H18A C18 H18B 108.0
N1 C19 C18 112.4(2)
N1 C19 H19A 109.1
C18 C19 H19A 109.1
N1 C19 H19B 109.1
C18 C19 H19B 109.1
H19A C19 H19B 107.9
C25 C20 C21 117.2(3)
C25 C20 N2 122.6(2)
C21 C20 N2 119.9(2)
C22 C21 C20 121.1(3)
C22 C21 H21 119.5
C20 C21 H21 119.5
C23 C22 C21 121.0(3)
C23 C22 H22 119.5
C21 C22 H22 119.5
C22 C23 O5 115.7(3)
C22 C23 C24 118.9(3)
O5 C23 C24 125.4(3)
C23 C24 C25 120.3(3)
C23 C24 H24 119.8
C25 C24 H24 119.8
C20 C25 C24 121.4(3)
C20 C25 H25 119.3
C24 C25 H25 119.3
C4 C26 H26A 109.5
C4 C26 H26B 109.5
H26A C26 H26B 109.5
C4 C26 H26C 109.5
H26A C26 H26C 109.5
H26B C26 H26C 109.5
C8 C27 H27A 109.5
C8 C27 H27B 109.5
H27A C27 H27B 109.5
C8 C27 H27C 109.5
H27A C27 H27C 109.5
H27B C27 H27C 109.5
O5 C28 H28A 109.5
O5 C28 H28B 109.5
H28A C28 H28B 109.5
O5 C28 H28C 109.5
H28A C28 H28C 109.5
H28B C28 H28C 109.5
C16 N1 C15 111.1(2)
C16 N1 C19 107.7(2)
C15 N1 C19 109.4(2)
C20 N2 C17 116.3(2)
C20 N2 C18 117.5(2)
C17 N2 C18 110.9(2)
C4 O3 C2 60.88(17)
C9 O4 H4 109.5
C23 O5 C28 117.9(3)
C13 O14 C1 111.0(2)

loop_
_geom_bond_atom_site_label_1
_geom_bond_atom_site_label_2
_geom_bond_distance
C1 O14 1.448(3)
C1 C2 1.485(4)
C1 C11 1.526(3)
C1 H1 1.0000
C2 O3 1.439(3)
C2 C4 1.457(4)
C2 H2 1.0000
C4 O3 1.437(4)
C4 C26 1.494(4)
C4 C5 1.500(4)
C5 C6 1.530(4)
C5 H5A 0.9900
C5 H5B 0.9900
C6 C7 1.502(4)
C6 H6A 0.9900
C6 H6B 0.9900
C7 C8 1.323(4)
C7 H7 0.9500
C8 C27 1.496(5)
C8 C9 1.507(4)
C9 O4 1.410(4)
C9 C10 1.532(4)
C9 H9 1.0000
C10 C11 1.534(4)
C10 H10A 0.9900
C10 H10B 0.9900
C11 C12 1.520(3)
C11 H11 1.0000
C12 C13 1.484(4)
C12 C15 1.515(4)
C12 H12 1.0000
C13 O12 1.190(3)
C13 O14 1.350(3)
C15 N1 1.460(3)
C15 H15A 0.9900
C15 H15B 0.9900
C16 N1 1.460(3)
C16 C17 1.483(4)
C16 H16A 0.9900
C16 H16B 0.9900
C17 N2 1.452(3)
C17 H17A 0.9900
C17 H17B 0.9900
C18 N2 1.453(3)
C18 C19 1.499(4)
C18 H18A 0.9900
C18 H18B 0.9900
C19 N1 1.460(3)
C19 H19A 0.9900
C19 H19B 0.9900
C20 C25 1.367(4)
C20 C21 1.396(4)
C20 N2 1.416(3)
C21 C22 1.370(4)
C21 H21 0.9500
C22 C23 1.358(4)
C22 H22 0.9500
C23 O5 1.371(4)
C23 C24 1.374(4)
C24 C25 1.384(4)
C24 H24 0.9500
C25 H25 0.9500
C26 H26A 0.9800
C26 H26B 0.9800
C26 H26C 0.9800
C27 H27A 0.9800
C27 H27B 0.9800
C27 H27C 0.9800
C28 O5 1.396(5)
C28 H28A 0.9800
C28 H28B 0.9800
C28 H28C 0.9800
O4 H4 0.8400

loop_
_geom_hbond_atom_site_label_D
_geom_hbond_atom_site_label_H
_geom_hbond_atom_site_label_A
_geom_hbond_site_symmetry_A
_geom_hbond_distance_DH
_geom_hbond_distance_HA
_geom_hbond_distance_DA
_geom_hbond_angle_DHA
_geom_hbond_publ_flag
O4 H4 N1 1_555 0.84 2.14 2.977(4) 170 yes
C2 H2 O12 4_465 1.00 2.42 3.225(4) 137 yes
C5 H5B O3 4_475 0.99 2.45 3.310(4) 145 yes
C7 H7 O14 1_455 0.95 2.50 3.198(4) 130 yes
C15 H15A O12 4_465 0.99 2.57 3.413(4) 143 yes
C15 H15A O14 4_465 0.99 2.50 3.469(4) 165 yes

loop_
_cod_related_entry_id
_cod_related_entry_database
_cod_related_entry_code
1 ChemSpider 30657479
